data_7021932
loop_
_publ_author_name
'Vaughan, Jamila G.'
'Reid, Brodie L.'
'Ramchandani, Sushil'
'Wright, Phillip J.'
'Muzzioli, Sara'
'Skelton, Brian W.'
'Raiteri, Paolo'
'Brown, David H.'
'Stagni, Stefano'
'Massi, Massimiliano'

_publ_section_title
;
 The photochemistry of rhenium(i) tricarbonyl N-heterocyclic carbene
 complexes.
;
_journal_issue 39
_journal_name_full 'Dalton transactions (Cambridge, England : 2003)'
_journal_page_first 14100
_journal_page_last 14114
_journal_paper_doi 10.1039/c3dt51614h
_journal_volume 42
_journal_year 2013
_chemical_formula_moiety 'C17 H11 Br N3 O3 Re'
_chemical_formula_sum 'C17 H11 Br N3 O3 Re'
_chemical_formula_weight 571.4
_chemical_name_systematic
;
?
;
_space_group_IT_number 14
_symmetry_cell_setting monoclinic
_symmetry_space_group_name_Hall '-P 2yn'
_symmetry_space_group_name_H-M 'P 1 21/n 1'
_atom_sites_solution_hydrogens geom
_atom_sites_solution_primary direct
_atom_sites_solution_secondary difmap
_audit_creation_date 2012-02-20T14:55:22-00:00
_audit_creation_method 'WinGX routine CIF_UPDATE'
_cell_angle_alpha 90
_cell_angle_beta 96.719(3)
_cell_angle_gamma 90
_cell_formula_units_Z 4
_cell_length_a 11.7834(3)
_cell_length_b 8.4832(3)
_cell_length_c 17.0208(6)
_cell_measurement_reflns_used 11903
_cell_measurement_temperature 100(2)
_cell_measurement_theta_max 36.9583
_cell_measurement_theta_min 2.7972
_cell_volume 1689.73(10)
_computing_cell_refinement
;
CrysAlisPro, Oxford Diffraction Ltd.,
Version 1.171.33.52 (release 06-11-2009 CrysAlis171 .NET)
(compiled Nov 6 2009,16:24:50)
;
_computing_data_collection
;
CrysAlisPro, Oxford Diffraction Ltd.,
Version 1.171.33.52 (release 06-11-2009 CrysAlis171 .NET)
(compiled Nov 6 2009,16:24:50)
;
_computing_data_reduction
;
CrysAlisPro, Oxford Diffraction Ltd.,
Version 1.171.33.52 (release 06-11-2009 CrysAlis171 .NET)
(compiled Nov 6 2009,16:24:50)
;
_computing_molecular_graphics 'OrtepII (Johnson, C. K. (1976)'
_computing_publication_material 'WinGX Farrugia, L. J. (1999)'
_computing_structure_refinement 'SHELXL-97 (Sheldrick, 2008)'
_diffrn_ambient_temperature 100(2)
_diffrn_detector_area_resol_mean 16.0009
_diffrn_measured_fraction_theta_full 0.999
_diffrn_measured_fraction_theta_max 0.999
_diffrn_measurement_device_type 'Oxford Diffraction Xcalibur diffractometer'
_diffrn_measurement_method '\w scans'
_diffrn_orient_matrix_UB_11 0.052956
_diffrn_orient_matrix_UB_12 0.031141
_diffrn_orient_matrix_UB_13 -0.008725
_diffrn_orient_matrix_UB_21 -0.0165442
_diffrn_orient_matrix_UB_22 0.0759454
_diffrn_orient_matrix_UB_23 0.0119513
_diffrn_orient_matrix_UB_31 0.0243741
_diffrn_orient_matrix_UB_32 -0.0161468
_diffrn_orient_matrix_UB_33 0.0392504
_diffrn_radiation_monochromator graphite
_diffrn_radiation_type MoK\a
_diffrn_radiation_wavelength 0.71073
_diffrn_reflns_av_R_equivalents 0.0619
_diffrn_reflns_av_unetI/netI 0.05
_diffrn_reflns_limit_h_max 17
_diffrn_reflns_limit_h_min -16
_diffrn_reflns_limit_k_max 12
_diffrn_reflns_limit_k_min -12
_diffrn_reflns_limit_l_max 25
_diffrn_reflns_limit_l_min -24
_diffrn_reflns_number 26852
_diffrn_reflns_theta_full 32
_diffrn_reflns_theta_max 32
_diffrn_reflns_theta_min 2.97
_exptl_absorpt_coefficient_mu 9.578
_exptl_absorpt_correction_T_max 0.813
_exptl_absorpt_correction_T_min 0.268
_exptl_absorpt_correction_type analytical
_exptl_absorpt_process_details
;
CrysAlisPro, Oxford Diffraction Ltd.,
Version 1.171.34.44 (release 25-10-2010 CrysAlis171 .NET)
(compiled Oct 25 2010,18:11:34)
Analytical numeric absorption correction using a multifaceted crystal
model based on expressions derived by R.C. Clark & J.S.
(Clark, R. C. & Reid, J. S. (1995). Acta Cryst. A51, 887-897)
;
_exptl_crystal_colour yellow
_exptl_crystal_density_diffrn 2.246
_exptl_crystal_density_method 'not measured'
_exptl_crystal_description plate
_exptl_crystal_F_000 1072
_exptl_crystal_size_max 0.19
_exptl_crystal_size_mid 0.08
_exptl_crystal_size_min 0.02
_refine_diff_density_max 2.138
_refine_diff_density_min -1.513
_refine_diff_density_rms 0.201
_refine_ls_extinction_method none
_refine_ls_goodness_of_fit_ref 1.046
_refine_ls_hydrogen_treatment constr
_refine_ls_matrix_type full
_refine_ls_number_parameters 226
_refine_ls_number_reflns 5877
_refine_ls_number_restraints 0
_refine_ls_restrained_S_all 1.046
_refine_ls_R_factor_all 0.0409
_refine_ls_R_factor_gt 0.0323
_refine_ls_shift/su_max 0.002
_refine_ls_shift/su_mean 0
_refine_ls_structure_factor_coef Fsqd
_refine_ls_weighting_details 'calc w=1/[\s^2^(Fo^2^)+(0.0188P)^2^] where P=(Fo^2^+2Fc^2^)/3'
_refine_ls_weighting_scheme calc
_refine_ls_wR_factor_gt 0.0591
_refine_ls_wR_factor_ref 0.0617
_reflns_number_gt 5175
_reflns_number_total 5877
_reflns_threshold_expression I>2\s(I)
_cod_data_source_file c3dt51614h.txt
_cod_data_source_block mxm51
_cod_original_cell_volume 1689.73(9)
_cod_original_sg_symbol_Hall '-p 2yn'
_cod_database_code 7021932

loop_
_symmetry_equiv_pos_as_xyz
'x, y, z'
'-x+1/2, y+1/2, -z+1/2'
'-x, -y, -z'
'x-1/2, -y-1/2, z-1/2'

loop_
_atom_site_label
_atom_site_type_symbol
_atom_site_fract_x
_atom_site_fract_y
_atom_site_fract_z
_atom_site_U_iso_or_equiv
_atom_site_adp_type
_atom_site_occupancy
_atom_site_symmetry_multiplicity
_atom_site_calc_flag
_atom_site_refinement_flags
Re1 Re 0.688636(11) 0.214544(15) 0.476909(8) 0.00968(4) Uani 1 1 d .
C1 C 0.6062(3) 0.1041(4) 0.3867(2) 0.0127(6) Uani 1 1 d .
O1 O 0.5613(2) 0.0342(3) 0.33481(17) 0.0249(6) Uani 1 1 d .
C2 C 0.6753(3) 0.0265(4) 0.5382(2) 0.0151(7) Uani 1 1 d .
O2 O 0.6667(2) -0.0869(3) 0.57397(17) 0.0253(6) Uani 1 1 d .
C3 C 0.5494(3) 0.2912(4) 0.5110(2) 0.0155(7) Uani 1 1 d .
O3 O 0.4655(2) 0.3329(3) 0.53193(17) 0.0226(6) Uani 1 1 d .
Br4 Br 0.87840(3) 0.11737(4) 0.42575(2) 0.01424(7) Uani 1 1 d .
N11 N 0.8630(2) 0.3420(3) 0.63085(17) 0.0124(6) Uani 1 1 d .
C12 C 0.8015(3) 0.3501(4) 0.5588(2) 0.0110(6) Uani 1 1 d .
N13 N 0.8322(2) 0.4935(3) 0.53004(17) 0.0118(6) Uani 1 1 d .
C14 C 0.9110(3) 0.5715(4) 0.5838(2) 0.0166(7) Uani 1 1 d .
H14 H 0.9445 0.6716 0.5769 0.02 Uiso 1 1 calc R
C15 C 0.9300(3) 0.4771(4) 0.6470(2) 0.0159(7) Uani 1 1 d .
H15 H 0.9797 0.4978 0.6939 0.019 Uiso 1 1 calc R
N21 N 0.7198(2) 0.4352(3) 0.41381(17) 0.0117(6) Uani 1 1 d .
C22 C 0.7886(3) 0.5421(4) 0.4537(2) 0.0120(6) Uani 1 1 d .
C23 C 0.8146(3) 0.6880(4) 0.4231(2) 0.0170(7) Uani 1 1 d .
H23 H 0.8619 0.7617 0.4536 0.02 Uiso 1 1 calc R
C24 C 0.7682(3) 0.7212(4) 0.3461(2) 0.0199(8) Uani 1 1 d .
H24 H 0.7841 0.8193 0.3227 0.024 Uiso 1 1 calc R
C25 C 0.6989(3) 0.6116(4) 0.3033(2) 0.0186(8) Uani 1 1 d .
H25 H 0.6678 0.6327 0.2503 0.022 Uiso 1 1 calc R
C26 C 0.6760(3) 0.4722(4) 0.3391(2) 0.0153(7) Uani 1 1 d .
H26 H 0.6273 0.3982 0.31 0.018 Uiso 1 1 calc R
C111 C 0.8682(3) 0.2096(4) 0.6847(2) 0.0121(6) Uani 1 1 d .
C112 C 0.8971(3) 0.0626(4) 0.6582(2) 0.0140(7) Uani 1 1 d .
H112 H 0.9109 0.0474 0.6048 0.017 Uiso 1 1 calc R
C113 C 0.9054(3) -0.0623(4) 0.7111(2) 0.0164(7) Uani 1 1 d .
H113 H 0.923 -0.1647 0.6934 0.02 Uiso 1 1 calc R
C114 C 0.8881(3) -0.0397(4) 0.7897(2) 0.0162(7) Uani 1 1 d .
H114 H 0.8948 -0.126 0.8255 0.019 Uiso 1 1 calc R
C115 C 0.8612(3) 0.1094(4) 0.8156(2) 0.0152(7) Uani 1 1 d .
H115 H 0.8497 0.1253 0.8693 0.018 Uiso 1 1 calc R
C116 C 0.8511(3) 0.2352(4) 0.7631(2) 0.0151(7) Uani 1 1 d .
H116 H 0.8327 0.3375 0.7805 0.018 Uiso 1 1 calc R

loop_
_atom_site_aniso_label
_atom_site_aniso_U_11
_atom_site_aniso_U_22
_atom_site_aniso_U_33
_atom_site_aniso_U_23
_atom_site_aniso_U_13
_atom_site_aniso_U_12
Re1 0.00968(6) 0.01115(7) 0.00833(6) -0.00046(5) 0.00156(5) -0.00114(5)
C1 0.0138(15) 0.0130(16) 0.0114(15) 0.0007(12) 0.0022(13) 0.0017(12)
O1 0.0258(14) 0.0257(15) 0.0211(14) -0.0070(12) -0.0059(12) 0.0011(12)
C2 0.0123(15) 0.0189(18) 0.0136(16) -0.0020(14) -0.0006(13) -0.0046(13)
O2 0.0330(16) 0.0230(15) 0.0193(14) 0.0072(11) 0.0006(13) -0.0112(12)
C3 0.0167(16) 0.0172(17) 0.0122(15) 0.0004(13) 0.0000(14) -0.0069(14)
O3 0.0191(13) 0.0269(15) 0.0225(14) -0.0057(12) 0.0058(12) 0.0013(11)
Br4 0.01320(15) 0.01475(16) 0.01552(16) -0.00094(13) 0.00479(13) -0.00009(12)
N11 0.0147(13) 0.0128(14) 0.0100(13) 0.0005(11) 0.0027(11) -0.0020(11)
C12 0.0110(14) 0.0115(15) 0.0112(15) -0.0004(12) 0.0041(13) 0.0000(12)
N13 0.0149(13) 0.0126(14) 0.0079(13) -0.0006(10) 0.0009(11) -0.0010(10)
C14 0.0153(16) 0.0157(17) 0.0183(18) -0.0013(14) 0.0007(15) -0.0063(13)
C15 0.0150(16) 0.0161(17) 0.0159(17) -0.0034(14) -0.0011(14) -0.0049(13)
N21 0.0129(13) 0.0133(14) 0.0097(13) 0.0004(11) 0.0047(11) 0.0024(11)
C22 0.0129(15) 0.0142(16) 0.0097(14) 0.0006(13) 0.0050(13) 0.0023(13)
C23 0.0186(17) 0.0155(18) 0.0177(17) 0.0000(14) 0.0053(15) -0.0018(13)
C24 0.026(2) 0.0160(18) 0.0182(18) 0.0060(15) 0.0068(16) 0.0023(15)
C25 0.0227(19) 0.0211(19) 0.0123(16) 0.0047(14) 0.0034(15) 0.0016(15)
C26 0.0171(16) 0.0167(17) 0.0122(16) 0.0011(13) 0.0020(14) 0.0021(13)
C111 0.0106(14) 0.0140(16) 0.0116(15) -0.0008(13) 0.0008(13) -0.0018(12)
C112 0.0115(15) 0.0177(17) 0.0132(16) -0.0026(13) 0.0029(13) 0.0005(13)
C113 0.0161(16) 0.0171(18) 0.0156(17) -0.0009(14) 0.0000(14) 0.0015(13)
C114 0.0152(16) 0.0179(18) 0.0146(17) 0.0042(14) -0.0017(14) -0.0019(14)
C115 0.0171(17) 0.0199(18) 0.0087(15) 0.0008(13) 0.0020(13) -0.0006(14)
C116 0.0152(16) 0.0179(17) 0.0120(15) -0.0035(13) 0.0008(14) 0.0029(13)

loop_
_atom_type_symbol
_atom_type_description
_atom_type_scat_dispersion_real
_atom_type_scat_dispersion_imag
_atom_type_scat_source
C C 0.0033 0.0016 'International Tables Vol C Tables 4.2.6.8 and 6.1.1.4'
H H 0 0 'International Tables Vol C Tables 4.2.6.8 and 6.1.1.4'
N N 0.0061 0.0033 'International Tables Vol C Tables 4.2.6.8 and 6.1.1.4'
O O 0.0106 0.006 'International Tables Vol C Tables 4.2.6.8 and 6.1.1.4'
Br Br -0.2901 2.4595 'International Tables Vol C Tables 4.2.6.8 and 6.1.1.4'
Re Re -1.0185 7.231 'International Tables Vol C Tables 4.2.6.8 and 6.1.1.4'

loop_
_exptl_crystal_face_index_h
_exptl_crystal_face_index_k
_exptl_crystal_face_index_l
_exptl_crystal_face_perp_dist
0 0 1 0.0103
0 0 -1 0.0112
1 0 0 0.0385
-1 0 0 0.0423
0 1 0 0.099
0 -1 0 0.0903

loop_
_geom_angle_atom_site_label_1
_geom_angle_atom_site_label_2
_geom_angle_atom_site_label_3
_geom_angle
C3 Re1 C2 89.42(15)
C3 Re1 C1 92.06(14)
C2 Re1 C1 87.94(14)
C3 Re1 C12 96.25(13)
C2 Re1 C12 100.14(13)
C1 Re1 C12 168.43(14)
C3 Re1 N21 93.24(13)
C2 Re1 N21 174.42(12)
C1 Re1 N21 96.86(12)
C12 Re1 N21 74.70(12)
C3 Re1 Br4 177.81(11)
C2 Re1 Br4 92.66(11)
C1 Re1 Br4 87.32(10)
C12 Re1 Br4 84.07(9)
N21 Re1 Br4 84.75(7)
O1 C1 Re1 177.0(3)
O2 C2 Re1 179.1(3)
O3 C3 Re1 178.2(3)
C12 N11 C15 111.5(3)
C12 N11 C111 126.5(3)
C15 N11 C111 122.0(3)
N11 C12 N13 103.5(3)
N11 C12 Re1 142.0(3)
N13 C12 Re1 114.3(2)
C12 N13 C14 111.7(3)
C12 N13 C22 120.5(3)
C14 N13 C22 127.8(3)
C15 C14 N13 106.3(3)
C15 C14 H14 126.9
N13 C14 H14 126.9
C14 C15 N11 107.1(3)
C14 C15 H15 126.5
N11 C15 H15 126.5
C22 N21 C26 117.3(3)
C22 N21 Re1 116.8(2)
C26 N21 Re1 125.9(2)
N21 C22 C23 123.9(3)
N21 C22 N13 113.8(3)
C23 C22 N13 122.4(3)
C24 C23 C22 117.0(3)
C24 C23 H23 121.5
C22 C23 H23 121.5
C25 C24 C23 120.1(3)
C25 C24 H24 119.9
C23 C24 H24 119.9
C26 C25 C24 118.6(3)
C26 C25 H25 120.7
C24 C25 H25 120.7
N21 C26 C25 123.0(3)
N21 C26 H26 118.5
C25 C26 H26 118.5
C112 C111 C116 121.6(3)
C112 C111 N11 119.2(3)
C116 C111 N11 119.2(3)
C111 C112 C113 118.6(3)
C111 C112 H112 120.7
C113 C112 H112 120.7
C112 C113 C114 120.8(3)
C112 C113 H113 119.6
C114 C113 H113 119.6
C115 C114 C113 119.8(3)
C115 C114 H114 120.1
C113 C114 H114 120.1
C114 C115 C116 120.1(3)
C114 C115 H115 120
C116 C115 H115 120
C111 C116 C115 119.2(3)
C111 C116 H116 120.4
C115 C116 H116 120.4

loop_
_geom_bond_atom_site_label_1
_geom_bond_atom_site_label_2
_geom_bond_distance
Re1 C3 1.917(4)
Re1 C2 1.923(4)
Re1 C1 1.957(3)
Re1 C12 2.145(3)
Re1 N21 2.210(3)
Re1 Br4 2.6255(4)
C1 O1 1.141(4)
C2 O2 1.149(4)
C3 O3 1.145(4)
N11 C12 1.351(4)
N11 C15 1.401(4)
N11 C111 1.446(4)
C12 N13 1.376(4)
N13 C14 1.391(4)
N13 C22 1.403(4)
C14 C15 1.339(5)
C14 H14 0.95
C15 H15 0.95
N21 C22 1.346(4)
N21 C26 1.352(4)
C22 C23 1.390(5)
C23 C24 1.389(5)
C23 H23 0.95
C24 C25 1.387(5)
C24 H24 0.95
C25 C26 1.371(5)
C25 H25 0.95
C26 H26 0.95
C111 C112 1.383(5)
C111 C116 1.388(5)
C112 C113 1.386(5)
C112 H112 0.95
C113 C114 1.389(5)
C113 H113 0.95
C114 C115 1.389(5)
C114 H114 0.95
C115 C116 1.389(5)
C115 H115 0.95
C116 H116 0.95
